data_7122435
loop_
_publ_author_name
'Frogley, Benjamin J.'
'Hill, Anthony F.'

_publ_section_title
;
 Alkynylbis(alkylidynyl)phosphines: {L<sub>n</sub>M[triple bond, length as
 m-dash]C}<sub>2</sub>PC[triple bond, length as m-dash]CR.
;
_journal_issue 87
_journal_name_full 'Chemical communications (Cambridge, England)'
_journal_page_first 12373
_journal_page_last 12376
_journal_paper_doi 10.1039/c8cc07166g
_journal_volume 54
_journal_year 2018
_chemical_formula_moiety 'C29 H42 B Mo N6 O2 P Si'
_chemical_formula_sum 'C29 H42 B Mo N6 O2 P Si'
_chemical_formula_weight 672.49
_space_group_crystal_system orthorhombic
_space_group_IT_number 33
_space_group_name_Hall 'P 2c -2n'
_space_group_name_H-M_alt 'P n a 21'
_symmetry_space_group_name_Hall 'P 2c -2n'
_symmetry_space_group_name_H-M 'P n a 21'
_atom_sites_solution_hydrogens mixed
_audit_creation_method SHELXL-2014/7
_audit_update_record
;
2018-06-27 deposited with the CCDC.
2018-10-11 downloaded from the CCDC.
;
_cell_angle_alpha 90
_cell_angle_beta 90
_cell_angle_gamma 90
_cell_formula_units_Z 4
_cell_length_a 17.5232(3)
_cell_length_b 10.5308(2)
_cell_length_c 18.0406(3)
_cell_measurement_reflns_used 33283
_cell_measurement_temperature 150.0(1)
_cell_measurement_theta_max 29.5130
_cell_measurement_theta_min 3.7610
_cell_volume 3329.09(10)
_computing_cell_refinement 'CrysAlisPro 1.171.38.46 (Rigaku OD, 2015)'
_computing_data_collection 'CrysAlisPro 1.171.38.46 (Rigaku OD, 2015)'
_computing_data_reduction 'CrysAlisPro 1.171.38.46 (Rigaku OD, 2015)'
_computing_structure_refinement 'SHELXL-2014/7 (Sheldrick, 2014)'
_computing_structure_solution 'SHELXS-2014/7 (Sheldrick, 2014)'
_diffrn_ambient_temperature 150.0(1)
_diffrn_detector_area_resol_mean 5.1872
_diffrn_measured_fraction_theta_full 0.997
_diffrn_measured_fraction_theta_max 0.943
_diffrn_measurement_device_type 'New Xcalibur, Atlas'
_diffrn_measurement_method '\w scans'
_diffrn_radiation_type MoK\a
_diffrn_radiation_wavelength 0.71073
_diffrn_reflns_av_R_equivalents 0.0338
_diffrn_reflns_av_unetI/netI 0.0227
_diffrn_reflns_Laue_measured_fraction_full 0.997
_diffrn_reflns_Laue_measured_fraction_max 0.943
_diffrn_reflns_limit_h_max 24
_diffrn_reflns_limit_h_min -24
_diffrn_reflns_limit_k_max 14
_diffrn_reflns_limit_k_min -14
_diffrn_reflns_limit_l_max 25
_diffrn_reflns_limit_l_min -24
_diffrn_reflns_number 70511
_diffrn_reflns_point_group_measured_fraction_full 0.996
_diffrn_reflns_point_group_measured_fraction_max 0.907
_diffrn_reflns_theta_full 25.242
_diffrn_reflns_theta_max 29.893
_diffrn_reflns_theta_min 3.241
_diffrn_source 'fine-focus sealed X-ray tube'
_exptl_absorpt_coefficient_mu 0.513
_exptl_absorpt_correction_T_max 1.00000
_exptl_absorpt_correction_T_min 0.84332
_exptl_absorpt_correction_type multi-scan
_exptl_absorpt_process_details
;
CrysAlisPro 1.171.38.46 (Rigaku Oxford Diffraction, 2015)
Empirical absorption correction using spherical harmonics,
 implemented in SCALE3 ABSPACK scaling algorithm.
;
_exptl_crystal_colour orange
_exptl_crystal_density_diffrn 1.342
_exptl_crystal_description block
_exptl_crystal_F_000 1400
_exptl_crystal_size_max 0.617
_exptl_crystal_size_mid 0.463
_exptl_crystal_size_min 0.133
_refine_diff_density_max 0.777
_refine_diff_density_min -0.418
_refine_diff_density_rms 0.059
_refine_ls_abs_structure_details
;
 Flack x determined using 3328 quotients [(I+)-(I-)]/[(I+)+(I-)]
 (Parsons, Flack and Wagner, Acta Cryst. B69 (2013) 249-259).
;
_refine_ls_abs_structure_Flack -0.034(10)
_refine_ls_extinction_method none
_refine_ls_goodness_of_fit_ref 1.070
_refine_ls_hydrogen_treatment mixed
_refine_ls_matrix_type full
_refine_ls_number_parameters 410
_refine_ls_number_reflns 8728
_refine_ls_number_restraints 85
_refine_ls_restrained_S_all 1.066
_refine_ls_R_factor_all 0.0384
_refine_ls_R_factor_gt 0.0318
_refine_ls_shift/su_max 0.003
_refine_ls_shift/su_mean 0.000
_refine_ls_structure_factor_coef Fsqd
_refine_ls_weighting_details 'w=1/[\s^2^(Fo^2^)+(0.0303P)^2^+1.9295P] where P=(Fo^2^+2Fc^2^)/3'
_refine_ls_weighting_scheme calc
_refine_ls_wR_factor_gt 0.0692
_refine_ls_wR_factor_ref 0.0720
_reflns_Friedel_coverage 0.868
_reflns_Friedel_fraction_full 0.996
_reflns_Friedel_fraction_max 0.869
_reflns_number_gt 7898
_reflns_number_total 8728
_reflns_threshold_expression 'I > 2\s(I)'
_cod_data_source_file c8cc07166g2.cif
_cod_data_source_block Compound_3a
_cod_depositor_comments 'Adding full bibliography for 7122430--7122440.cif.'
_cod_database_code 7122435
_shelx_shelxl_version_number 2014/7
_shelx_space_group_comment
;
The symmetry employed for this shelxl refinement is uniquely defined
by the following loop, which should always be used as a source of
symmetry information in preference to the above space-group names.
They are only intended as comments.
;

loop_
_space_group_symop_operation_xyz
'x, y, z'
'-x, -y, z+1/2'
'x+1/2, -y+1/2, z'
'-x+1/2, y+1/2, z+1/2'

loop_
_atom_site_label
_atom_site_type_symbol
_atom_site_fract_x
_atom_site_fract_y
_atom_site_fract_z
_atom_site_U_iso_or_equiv
_atom_site_adp_type
_atom_site_occupancy
_atom_site_site_symmetry_order
_atom_site_calc_flag
_atom_site_refinement_flags_posn
_atom_site_refinement_flags_adp
_atom_site_refinement_flags_occupancy
_atom_site_disorder_assembly
_atom_site_disorder_group
C4A C 0.3935(7) 0.9823(18) -0.0703(13) 0.079(5) Uani 0.73(4) 1 d D U P A 1
H4A H 0.4061 1.0530 -0.1016 0.119 Uiso 0.73(4) 1 calc R U P A 1
H4B H 0.3778 0.9118 -0.1004 0.119 Uiso 0.73(4) 1 calc R U P A 1
H4C H 0.3526 1.0057 -0.0377 0.119 Uiso 0.73(4) 1 calc R U P A 1
C5A C 0.5108(11) 1.0678(13) 0.0446(9) 0.077(5) Uani 0.73(4) 1 d D U P A 1
H5A H 0.5546 1.0402 0.0722 0.115 Uiso 0.73(4) 1 calc R U P A 1
H5B H 0.5244 1.1396 0.0146 0.115 Uiso 0.73(4) 1 calc R U P A 1
H5C H 0.4709 1.0916 0.0783 0.115 Uiso 0.73(4) 1 calc R U P A 1
C6A C 0.5571(8) 0.8835(16) -0.0750(8) 0.068(4) Uani 0.73(4) 1 d D U P A 1
H6A H 0.5998 0.8607 -0.0445 0.102 Uiso 0.73(4) 1 calc R U P A 1
H6B H 0.5412 0.8111 -0.1034 0.102 Uiso 0.73(4) 1 calc R U P A 1
H6C H 0.5716 0.9509 -0.1079 0.102 Uiso 0.73(4) 1 calc R U P A 1
C6B C 0.531(3) 0.883(5) -0.097(2) 0.12(2) Uani 0.27(4) 1 d D U P A 3
H6B1 H 0.5011 0.8233 -0.1244 0.187 Uiso 0.27(4) 1 calc R U P A 3
H6B2 H 0.5434 0.9543 -0.1276 0.187 Uiso 0.27(4) 1 calc R U P A 3
H6B3 H 0.5776 0.8427 -0.0807 0.187 Uiso 0.27(4) 1 calc R U P A 3
C4B C 0.3848(14) 1.007(5) -0.044(3) 0.066(10) Uani 0.27(4) 1 d D U P A 3
H4B1 H 0.3575 1.0350 -0.0006 0.100 Uiso 0.27(4) 1 calc R U P A 3
H4B2 H 0.3939 1.0785 -0.0758 0.100 Uiso 0.27(4) 1 calc R U P A 3
H4B3 H 0.3552 0.9447 -0.0697 0.100 Uiso 0.27(4) 1 calc R U P A 3
C5B C 0.533(3) 1.052(4) 0.039(3) 0.097(17) Uani 0.27(4) 1 d D U P A 3
H5B1 H 0.5041 1.0791 0.0811 0.145 Uiso 0.27(4) 1 calc R U P A 3
H5B2 H 0.5797 1.0124 0.0555 0.145 Uiso 0.27(4) 1 calc R U P A 3
H5B3 H 0.5454 1.1240 0.0086 0.145 Uiso 0.27(4) 1 calc R U P A 3
H99 H 0.1860(17) 0.925(3) 0.4409(18) 0.008(7) Uiso 1 1 d . . . . .
C1 C 0.33030(18) 0.6587(3) 0.19809(18) 0.0247(6) Uani 1 1 d . . . . .
C4 C 0.4255(2) 0.7149(3) 0.08038(19) 0.0293(7) Uani 1 1 d . . . . .
C5 C 0.4485(2) 0.8012(4) 0.0429(2) 0.0347(8) Uani 1 1 d . . . . .
C7 C 0.46437(19) 0.5124(3) 0.1804(2) 0.0286(7) Uani 1 1 d . . . . .
H7 H 0.4679 0.5573 0.2279 0.034 Uiso 1 1 calc R U . . .
C8 C 0.54127(19) 0.5211(4) 0.1418(2) 0.0358(8) Uani 1 1 d . . . . .
H8A H 0.5544 0.6094 0.1335 0.043 Uiso 1 1 calc R U . . .
H8B H 0.5388 0.4788 0.0942 0.043 Uiso 1 1 calc R U . . .
C9 C 0.6021(2) 0.4581(4) 0.1904(3) 0.0432(10) Uani 1 1 d . . . . .
H9A H 0.6509 0.4609 0.1650 0.052 Uiso 1 1 calc R U . . .
H9B H 0.6072 0.5054 0.2363 0.052 Uiso 1 1 calc R U . . .
C10 C 0.5824(3) 0.3218(4) 0.2080(3) 0.0550(12) Uani 1 1 d . . . . .
H10A H 0.5826 0.2724 0.1626 0.066 Uiso 1 1 calc R U . . .
H10B H 0.6208 0.2867 0.2409 0.066 Uiso 1 1 calc R U . . .
C11 C 0.5056(3) 0.3120(4) 0.2440(4) 0.0591(13) Uani 1 1 d . . . . .
H11A H 0.5071 0.3535 0.2920 0.071 Uiso 1 1 calc R U . . .
H11B H 0.4932 0.2232 0.2519 0.071 Uiso 1 1 calc R U . . .
C12 C 0.4433(2) 0.3738(4) 0.1960(2) 0.0388(9) Uani 1 1 d . . . . .
H12A H 0.4385 0.3279 0.1496 0.047 Uiso 1 1 calc R U . . .
H12B H 0.3947 0.3700 0.2215 0.047 Uiso 1 1 calc R U . . .
C13 C 0.3300(2) 0.9912(4) 0.1668(2) 0.0389(9) Uani 1 1 d . . . . .
H13A H 0.3605 0.9155 0.1660 0.058 Uiso 1 1 calc R U . . .
H13B H 0.3614 1.0633 0.1553 0.058 Uiso 1 1 calc R U . . .
H13C H 0.2900 0.9842 0.1306 0.058 Uiso 1 1 calc R U . . .
C14 C 0.29591(18) 1.0076(3) 0.2418(2) 0.0296(7) Uani 1 1 d . . . . .
C15 C 0.2867(2) 1.1175(3) 0.2819(2) 0.0371(8) Uani 1 1 d . . . . .
H15 H 0.3021 1.1985 0.2678 0.045 Uiso 1 1 calc R U . . .
C16 C 0.2505(2) 1.0847(3) 0.3467(2) 0.0341(8) Uani 1 1 d . . . . .
C17 C 0.2250(3) 1.1659(4) 0.4102(3) 0.0553(13) Uani 1 1 d . . . . .
H17A H 0.1713 1.1539 0.4183 0.083 Uiso 1 1 calc R U . . .
H17B H 0.2347 1.2535 0.3989 0.083 Uiso 1 1 calc R U . . .
H17C H 0.2525 1.1424 0.4541 0.083 Uiso 1 1 calc R U . . .
C18 C 0.2536(2) 0.7926(5) 0.5611(2) 0.0478(11) Uani 1 1 d . . . . .
H18A H 0.2731 0.8777 0.5581 0.072 Uiso 1 1 calc R U . . .
H18B H 0.2760 0.7501 0.6029 0.072 Uiso 1 1 calc R U . . .
H18C H 0.1992 0.7951 0.5668 0.072 Uiso 1 1 calc R U . . .
C19 C 0.2732(2) 0.7228(4) 0.4920(2) 0.0309(7) Uani 1 1 d . . . . .
C20 C 0.31448(19) 0.6126(4) 0.4833(2) 0.0339(8) Uani 1 1 d . . . . .
H20 H 0.3370 0.5644 0.5206 0.041 Uiso 1 1 calc R U . . .
C21 C 0.31590(18) 0.5875(3) 0.40806(19) 0.0274(7) Uani 1 1 d . . . . .
C22 C 0.3533(2) 0.4790(3) 0.3695(2) 0.0367(8) Uani 1 1 d . . . . .
H22A H 0.3161 0.4335 0.3409 0.055 Uiso 1 1 calc R U . . .
H22B H 0.3755 0.4230 0.4056 0.055 Uiso 1 1 calc R U . . .
H22C H 0.3925 0.5104 0.3372 0.055 Uiso 1 1 calc R U . . .
C23 C 0.0297(2) 0.9046(4) 0.4548(2) 0.0411(9) Uani 1 1 d . . . . .
H23A H 0.0564 0.8732 0.4975 0.062 Uiso 1 1 calc R U . . .
H23B H -0.0242 0.8963 0.4625 0.062 Uiso 1 1 calc R U . . .
H23C H 0.0423 0.9925 0.4474 0.062 Uiso 1 1 calc R U . . .
C24 C 0.05259(18) 0.8302(3) 0.38838(19) 0.0277(7) Uani 1 1 d . . . . .
C25 C 0.00793(18) 0.7607(3) 0.3401(2) 0.0313(7) Uani 1 1 d . . . . .
H25 H -0.0448 0.7511 0.3418 0.038 Uiso 1 1 calc R U . . .
C26 C 0.05720(19) 0.7084(3) 0.28861(19) 0.0273(7) Uani 1 1 d . . . . .
C27 C 0.0378(2) 0.6213(4) 0.2263(2) 0.0388(9) Uani 1 1 d . . . . .
H27A H 0.0632 0.6492 0.1821 0.058 Uiso 1 1 calc R U . . .
H27B H -0.0164 0.6219 0.2185 0.058 Uiso 1 1 calc R U . . .
H27C H 0.0541 0.5367 0.2383 0.058 Uiso 1 1 calc R U . . .
C2 C 0.2060(2) 0.7382(4) 0.1511(2) 0.0328(8) Uani 1 1 d . . . . .
C3 C 0.2196(2) 0.5252(3) 0.23699(19) 0.0312(8) Uani 1 1 d . . . . .
B B 0.1988(2) 0.8734(4) 0.4016(2) 0.0250(7) Uani 1 1 d . . . . .
N3 N 0.26710(15) 0.9094(3) 0.28009(16) 0.0235(5) Uani 1 1 d . . . . .
N4 N 0.23968(15) 0.9582(3) 0.34503(17) 0.0262(6) Uani 1 1 d . . . . .
N5 N 0.27794(16) 0.6782(3) 0.37161(15) 0.0239(5) Uani 1 1 d . . . . .
N6 N 0.25176(14) 0.7617(3) 0.42392(16) 0.0254(6) Uani 1 1 d . . . . .
N1 N 0.12943(16) 0.7436(3) 0.30367(15) 0.0239(5) Uani 1 1 d . . . . .
N2 N 0.12557(15) 0.8186(3) 0.36577(15) 0.0234(5) Uani 1 1 d . . . . .
O1 O 0.1838(2) 0.7516(4) 0.09224(16) 0.0566(8) Uani 1 1 d . . . . .
O2 O 0.2051(2) 0.4209(3) 0.22535(18) 0.0526(8) Uani 1 1 d . . . . .
Si Si 0.47721(6) 0.93713(11) -0.01553(6) 0.0371(2) Uani 1 1 d D . . . .
P P 0.38438(5) 0.58300(8) 0.12608(5) 0.02691(17) Uani 1 1 d . . . . .
Mo Mo 0.24823(2) 0.70585(2) 0.25261(3) 0.02186(7) Uani 1 1 d . . . . .

loop_
_atom_site_aniso_label
_atom_site_aniso_U_11
_atom_site_aniso_U_22
_atom_site_aniso_U_33
_atom_site_aniso_U_23
_atom_site_aniso_U_13
_atom_site_aniso_U_12
C4A 0.052(6) 0.080(9) 0.106(11) 0.063(8) -0.014(6) -0.015(5)
C5A 0.125(11) 0.048(6) 0.057(6) -0.003(5) 0.030(7) -0.042(6)
C6A 0.064(6) 0.085(8) 0.055(6) 0.001(6) 0.037(5) 0.005(5)
C6B 0.18(5) 0.09(3) 0.10(3) 0.04(2) 0.06(3) 0.04(3)
C4B 0.051(13) 0.069(17) 0.08(2) 0.055(16) 0.021(12) 0.029(12)
C5B 0.11(3) 0.12(3) 0.06(2) 0.02(2) -0.01(2) -0.02(2)
C1 0.0221(15) 0.0244(16) 0.0275(16) -0.0002(13) 0.0007(12) 0.0010(12)
C4 0.0294(17) 0.0325(18) 0.0261(16) -0.0007(14) 0.0019(13) 0.0051(14)
C5 0.0359(19) 0.036(2) 0.0318(18) 0.0020(15) 0.0024(15) 0.0044(16)
C7 0.0262(16) 0.0269(17) 0.0326(17) -0.0019(14) 0.0015(14) 0.0033(13)
C8 0.0269(17) 0.041(2) 0.040(2) -0.0047(17) -0.0005(15) -0.0030(15)
C9 0.0275(18) 0.048(2) 0.054(3) -0.0110(19) -0.0101(17) 0.0069(16)
C10 0.050(3) 0.045(2) 0.070(3) -0.011(2) -0.015(2) 0.020(2)
C11 0.066(3) 0.038(2) 0.073(4) 0.017(2) 0.003(3) 0.0150(19)
C12 0.0326(19) 0.0300(19) 0.054(2) 0.0048(17) 0.0067(17) 0.0030(15)
C13 0.038(2) 0.0341(19) 0.044(2) 0.0100(17) 0.0099(17) -0.0004(16)
C14 0.0207(14) 0.0275(15) 0.041(2) 0.0064(15) -0.0009(14) 0.0006(11)
C15 0.0309(19) 0.0250(17) 0.056(2) 0.0028(16) 0.0056(16) -0.0047(14)
C16 0.0294(17) 0.0238(17) 0.049(2) -0.0054(16) -0.0005(15) -0.0046(13)
C17 0.060(3) 0.033(2) 0.072(3) -0.021(2) 0.019(3) -0.010(2)
C18 0.049(3) 0.068(3) 0.0268(19) -0.0052(19) -0.0046(17) 0.013(2)
C19 0.0231(15) 0.045(2) 0.0244(16) -0.0021(15) -0.0025(13) 0.0036(14)
C20 0.0246(16) 0.047(2) 0.0302(17) 0.0102(17) -0.0019(14) 0.0052(14)
C21 0.0221(15) 0.0299(17) 0.0302(17) 0.0048(14) 0.0020(13) -0.0015(13)
C22 0.040(2) 0.0299(18) 0.041(2) 0.0049(16) 0.0005(16) 0.0076(15)
C23 0.0280(18) 0.056(3) 0.039(2) -0.0093(19) 0.0055(15) 0.0042(17)
C24 0.0209(15) 0.0315(17) 0.0307(17) 0.0042(14) 0.0007(13) 0.0025(13)
C25 0.0192(15) 0.0385(19) 0.0362(18) 0.0061(15) -0.0021(14) -0.0014(14)
C26 0.0246(16) 0.0283(17) 0.0292(17) 0.0056(14) -0.0067(13) -0.0036(13)
C27 0.0304(18) 0.045(2) 0.041(2) -0.0060(18) -0.0073(15) -0.0068(16)
C2 0.0306(18) 0.039(2) 0.0283(17) -0.0010(16) 0.0013(15) 0.0040(15)
C3 0.0323(17) 0.0293(17) 0.032(2) -0.0017(14) 0.0037(14) -0.0007(14)
B 0.0222(17) 0.0276(18) 0.0253(18) -0.0032(15) -0.0012(14) -0.0005(14)
N3 0.0194(12) 0.0222(13) 0.0288(13) -0.0022(11) 0.0017(10) -0.0010(10)
N4 0.0231(13) 0.0249(14) 0.0305(14) -0.0070(12) 0.0006(11) -0.0026(10)
N5 0.0218(13) 0.0241(13) 0.0259(14) -0.0009(11) 0.0015(11) 0.0006(11)
N6 0.0228(13) 0.0307(14) 0.0225(13) -0.0022(12) 0.0003(10) 0.0003(11)
N1 0.0258(13) 0.0242(13) 0.0218(12) 0.0007(11) -0.0017(10) -0.0023(11)
N2 0.0233(13) 0.0228(13) 0.0241(13) -0.0001(11) 0.0000(10) 0.0012(10)
O1 0.055(2) 0.084(2) 0.0301(15) -0.0021(16) -0.0060(14) 0.0201(18)
O2 0.061(2) 0.0336(15) 0.064(2) -0.0118(13) 0.0063(15) -0.0122(14)
Si 0.0372(5) 0.0384(6) 0.0356(6) 0.0095(5) 0.0068(5) -0.0005(5)
P 0.0240(4) 0.0270(4) 0.0298(4) -0.0021(4) 0.0032(3) 0.0019(3)
Mo 0.02305(11) 0.02098(11) 0.02154(11) -0.00121(15) 0.00165(11) -0.00021(10)

loop_
_atom_type_symbol
_atom_type_description
_atom_type_scat_dispersion_real
_atom_type_scat_dispersion_imag
_atom_type_scat_source
C C 0.0033 0.0016 'International Tables Vol C Tables 4.2.6.8 and 6.1.1.4'
H H 0.0000 0.0000 'International Tables Vol C Tables 4.2.6.8 and 6.1.1.4'
B B 0.0013 0.0007 'International Tables Vol C Tables 4.2.6.8 and 6.1.1.4'
N N 0.0061 0.0033 'International Tables Vol C Tables 4.2.6.8 and 6.1.1.4'
O O 0.0106 0.0060 'International Tables Vol C Tables 4.2.6.8 and 6.1.1.4'
Si Si 0.0817 0.0704 'International Tables Vol C Tables 4.2.6.8 and 6.1.1.4'
P P 0.1023 0.0942 'International Tables Vol C Tables 4.2.6.8 and 6.1.1.4'
Mo Mo -1.6832 0.6857 'International Tables Vol C Tables 4.2.6.8 and 6.1.1.4'

loop_
_geom_angle_atom_site_label_1
_geom_angle_atom_site_label_2
_geom_angle_atom_site_label_3
_geom_angle
P C1 Mo 159.0(2)
C5 C4 P 172.9(3)
C4 C5 Si 176.2(3)
C8 C7 C12 110.8(3)
C8 C7 P 113.7(3)
C12 C7 P 107.2(2)
C7 C8 C9 109.2(3)
C10 C9 C8 111.9(3)
C11 C10 C9 111.3(3)
C10 C11 C12 111.3(4)
C7 C12 C11 109.6(3)
N3 C14 C15 109.5(3)
N3 C14 C13 121.9(3)
C15 C14 C13 128.5(3)
C14 C15 C16 106.9(3)
N4 C16 C15 107.1(3)
N4 C16 C17 122.7(4)
C15 C16 C17 130.2(4)
N6 C19 C20 107.3(3)
N6 C19 C18 123.3(3)
C20 C19 C18 129.4(4)
C19 C20 C21 106.5(3)
N5 C21 C20 109.7(3)
N5 C21 C22 122.5(3)
C20 C21 C22 127.8(3)
N2 C24 C25 107.4(3)
N2 C24 C23 123.1(3)
C25 C24 C23 129.4(3)
C24 C25 C26 106.3(3)
N1 C26 C25 110.0(3)
N1 C26 C27 122.5(3)
C25 C26 C27 127.6(3)
O1 C2 Mo 176.7(4)
O2 C3 Mo 177.0(3)
N4 B N2 109.0(3)
N4 B N6 109.6(3)
N2 B N6 108.8(3)
C14 N3 N4 106.4(3)
C14 N3 Mo 133.1(2)
N4 N3 Mo 120.1(2)
C16 N4 N3 110.0(3)
C16 N4 B 128.8(3)
N3 N4 B 121.0(3)
C21 N5 N6 106.6(3)
C21 N5 Mo 133.1(2)
N6 N5 Mo 120.1(2)
C19 N6 N5 109.8(3)
C19 N6 B 129.3(3)
N5 N6 B 120.6(3)
C26 N1 N2 106.1(3)
C26 N1 Mo 136.0(2)
N2 N1 Mo 117.96(19)
C24 N2 N1 110.2(3)
C24 N2 B 128.8(3)
N1 N2 B 121.0(3)
C6B Si C5B 110.8(13)
C4A Si C5 106.9(5)
C6B Si C5 110.8(17)
C5B Si C5 110.4(18)
C4A Si C5A 112.2(7)
C5 Si C5A 109.2(6)
C6B Si C4B 110.8(13)
C5B Si C4B 110.6(13)
C5 Si C4B 103.2(14)
C4A Si C6A 111.8(7)
C5 Si C6A 107.5(6)
C5A Si C6A 109.0(6)
C4 P C1 101.77(16)
C4 P C7 104.57(16)
C1 P C7 101.14(16)
C1 Mo C3 82.02(15)
C1 Mo C2 81.00(15)
C3 Mo C2 86.56(15)
C1 Mo N3 105.49(12)
C3 Mo N3 172.43(12)
C2 Mo N3 95.43(14)
C1 Mo N5 107.55(13)
C3 Mo N5 94.04(12)
C2 Mo N5 171.43(12)
N3 Mo N5 82.91(10)
C1 Mo N1 168.14(13)
C3 Mo N1 89.63(13)
C2 Mo N1 90.15(12)
N3 Mo N1 83.07(10)
N5 Mo N1 81.31(10)

loop_
_geom_bond_atom_site_label_1
_geom_bond_atom_site_label_2
_geom_bond_distance
C4A Si 1.832(9)
C5A Si 1.849(9)
C6A Si 1.851(8)
C6B Si 1.836(18)
C4B Si 1.851(16)
C5B Si 1.842(18)
C1 P 1.795(3)
C1 Mo 1.812(3)
C4 C5 1.203(5)
C4 P 1.768(4)
C5 Si 1.847(4)
C7 C8 1.519(5)
C7 C12 1.532(5)
C7 P 1.865(4)
C8 C9 1.531(5)
C9 C10 1.510(6)
C10 C11 1.498(7)
C11 C12 1.538(6)
C13 C14 1.490(5)
C14 N3 1.343(4)
C14 C15 1.373(5)
C15 C16 1.375(6)
C16 N4 1.346(5)
C16 C17 1.498(6)
C18 C19 1.487(6)
C19 N6 1.349(5)
C19 C20 1.377(5)
C20 C21 1.382(5)
C21 N5 1.337(4)
C21 C22 1.490(5)
C23 C24 1.487(5)
C24 N2 1.348(4)
C24 C25 1.380(5)
C25 C26 1.383(5)
C26 N1 1.347(4)
C26 C27 1.489(5)
C2 O1 1.139(4)
C2 Mo 2.005(4)
C3 O2 1.147(4)
C3 Mo 1.987(4)
B N4 1.534(5)
B N2 1.549(4)
B N6 1.551(5)
N3 N4 1.367(4)
N3 Mo 2.225(3)
N5 N6 1.369(4)
N5 Mo 2.228(3)
N1 N2 1.373(4)
N1 Mo 2.311(3)
